data_1557924
loop_
_publ_author_name
'Curbet, Idriss'
'Colombel-Rouen, Sophie'
'Manguin, Romane'
'Clermont, Anthony'
'Quelhas, Alexandre'
'M\"uller, Daniel S.'
'Roisnel, Thierry'
'Basl\'e, Olivier'
'Trolez, Yann'
'Mauduit, Marc'

_publ_section_title
;
 Expedient synthesis of conjugated triynes via alkyne metathesis
;
_journal_issue 19
_journal_name_full 'Chemical Science'
_journal_page_first 4934
_journal_page_last 4938
_journal_paper_doi 10.1039/D0SC01124J
_journal_volume 11
_journal_year 2020
_chemical_compound_source 'synthesis as described'
_chemical_formula_moiety 'C42 H30 Si2, C H Cl3 '
_chemical_formula_sum 'C43 H31 Cl3 Si2'
_chemical_formula_weight 710.21
_space_group_crystal_system monoclinic
_space_group_IT_number 14
_space_group_name_Hall '-P 2yn'
_space_group_name_H-M_alt 'P 1 21/n 1'
_atom_sites_solution_hydrogens geom
_atom_sites_solution_primary dual
_atom_sites_solution_secondary difmap
_audit_update_record
;
2019-11-20 deposited with the CCDC.	2020-04-27 downloaded from the CCDC.
;
_cell_angle_alpha 90
_cell_angle_beta 99.801(2)
_cell_angle_gamma 90
_cell_formula_units_Z 4
_cell_length_a 10.4193(6)
_cell_length_b 21.2154(12)
_cell_length_c 17.2115(8)
_cell_measurement_reflns_used 9989
_cell_measurement_temperature 150
_cell_measurement_theta_max 27.4443
_cell_measurement_theta_min 2.3425
_cell_measurement_wavelength 0.71073
_cell_volume 3749.1(3)
_computing_cell_refinement 'APEX3 (Bruker, 2015)'
_computing_data_collection 'SAINT (Bruker, 2014)'
_computing_data_reduction 'SAINT (Bruker, 2014)'
_computing_molecular_graphics 'SXGRAPH (L. Farrugia, 1999), Mercury (CSD, 2016)'
_computing_publication_material 'CRYSCALC (T. Roisnel, local program, 2019)'
_computing_structure_refinement 'SHELXL-2018_3 (Sheldrick, 2018)'
_computing_structure_solution 'SHELXT (G. Sheldrick, 2015)'
_diffrn_ambient_temperature 150
_diffrn_detector '(CMOS) PHOTON 100'
_diffrn_detector_area_resol_mean 10.4167
_diffrn_measured_fraction_theta_full 0.985
_diffrn_measured_fraction_theta_max 0.982
_diffrn_measurement_device_type 'D8 VENTURE Bruker AXS'
_diffrn_measurement_method 'rotation images'
_diffrn_orient_matrix_UB_11 0.0335732
_diffrn_orient_matrix_UB_12 -0.0330318
_diffrn_orient_matrix_UB_13 -0.0328280
_diffrn_orient_matrix_UB_21 -0.0900753
_diffrn_orient_matrix_UB_22 -0.0065752
_diffrn_orient_matrix_UB_23 -0.0298436
_diffrn_orient_matrix_UB_31 0.0156696
_diffrn_orient_matrix_UB_32 0.0329760
_diffrn_orient_matrix_UB_33 -0.0388342
_diffrn_radiation_monochromator 'multilayer monochromator'
_diffrn_radiation_probe x-ray
_diffrn_radiation_source 'Incoatec microfocus sealed tube'
_diffrn_radiation_type MoK\a
_diffrn_radiation_wavelength 0.71073
_diffrn_reflns_av_R_equivalents 0.0558
_diffrn_reflns_av_unetI/netI 0.0459
_diffrn_reflns_limit_h_max 13
_diffrn_reflns_limit_h_min -13
_diffrn_reflns_limit_k_max 24
_diffrn_reflns_limit_k_min -27
_diffrn_reflns_limit_l_max 22
_diffrn_reflns_limit_l_min -22
_diffrn_reflns_number 34871
_diffrn_reflns_theta_full 25.242
_diffrn_reflns_theta_max 27.581
_diffrn_reflns_theta_min 2.137
_diffrn_source_current 1.0
_diffrn_source_voltage 50.0
_exptl_absorpt_coefficient_mu 0.338
_exptl_absorpt_correction_T_max 0.957
_exptl_absorpt_correction_T_min 0.774
_exptl_absorpt_correction_type multi-scan
_exptl_absorpt_process_details
;
  [Sheldrick, G.M. (2014). SADABS Bruker AXS Inc., Madison, Wisconsin, USA]
;
_exptl_crystal_colour colourless
_exptl_crystal_density_diffrn 1.258
_exptl_crystal_description prism
_exptl_crystal_F_000 1472
_exptl_crystal_size_max 0.390
_exptl_crystal_size_mid 0.280
_exptl_crystal_size_min 0.130
_refine_diff_density_max 0.358
_refine_diff_density_min -0.619
_refine_diff_density_rms 0.061
_refine_ls_extinction_method none
_refine_ls_goodness_of_fit_ref 1.030
_refine_ls_hydrogen_treatment constr
_refine_ls_matrix_type full
_refine_ls_number_parameters 433
_refine_ls_number_reflns 8525
_refine_ls_number_restraints 0
_refine_ls_restrained_S_all 1.030
_refine_ls_R_factor_all 0.0765
_refine_ls_R_factor_gt 0.0491
_refine_ls_shift/su_max 0.001
_refine_ls_shift/su_mean 0.000
_refine_ls_structure_factor_coef Fsqd
_refine_ls_weighting_details 'w=1/[\s^2^(Fo^2^)+(0.0531P)^2^+3.4307P] where P=(Fo^2^+2Fc^2^)/3'
_refine_ls_weighting_scheme calc
_refine_ls_wR_factor_gt 0.1189
_refine_ls_wR_factor_ref 0.1333
_reflns_Friedel_coverage 0.000
_reflns_number_gt 6305
_reflns_number_total 8525
_reflns_threshold_expression >2sigma(I)
_cod_data_source_file d0sc01124j2.cif
_cod_data_source_block SR540_C6
_cod_depositor_comments
;Adding full bibliography for 1557923--1557928.cif.

 Adding full bibliography for 1557923--1557928.cif.
;
_cod_original_sg_symbol_H-M 'P 21/n'
_cod_database_code 1557924

loop_
_space_group_symop_operation_xyz
'x, y, z'
'-x+1/2, y+1/2, -z+1/2'
'-x, -y, -z'
'x-1/2, -y-1/2, z-1/2'

loop_
_atom_site_label
_atom_site_type_symbol
_atom_site_fract_x
_atom_site_fract_y
_atom_site_fract_z
_atom_site_U_iso_or_equiv
_atom_site_adp_type
_atom_site_occupancy
_atom_site_site_symmetry_order
_atom_site_calc_flag
_atom_site_refinement_flags_posn
_atom_site_refinement_flags_adp
_atom_site_refinement_flags_occupancy
_atom_site_disorder_assembly
_atom_site_disorder_group
Si1 Si 0.20494(6) 0.43584(3) 0.80983(3) 0.01959(13) Uani 1 1 d . . . . .
C1 C 0.1622(2) 0.37836(10) 0.72778(12) 0.0227(4) Uani 1 1 d . . . . .
C2 C 0.2513(2) 0.35900(11) 0.68043(13) 0.0281(5) Uani 1 1 d . . . . .
H2 H 0.336370 0.376580 0.688661 0.034 Uiso 1 1 calc R U . . .
C3 C 0.2171(3) 0.31440(12) 0.62150(14) 0.0341(6) Uani 1 1 d . . . . .
H3 H 0.278673 0.301696 0.589727 0.041 Uiso 1 1 calc R U . . .
C4 C 0.0939(3) 0.28853(12) 0.60904(15) 0.0372(6) Uani 1 1 d . . . . .
H4 H 0.071088 0.257716 0.569020 0.045 Uiso 1 1 calc R U . . .
C5 C 0.0036(3) 0.30729(14) 0.65459(16) 0.0416(6) Uani 1 1 d . . . . .
H5 H -0.081468 0.289659 0.645707 0.050 Uiso 1 1 calc R U . . .
C6 C 0.0377(2) 0.35202(12) 0.71342(15) 0.0342(6) Uani 1 1 d . . . . .
H6 H -0.024870 0.364905 0.744422 0.041 Uiso 1 1 calc R U . . .
C7 C 0.2772(2) 0.39767(10) 0.90466(12) 0.0220(4) Uani 1 1 d . . . . .
C8 C 0.2621(2) 0.33377(11) 0.91881(14) 0.0287(5) Uani 1 1 d . . . . .
H8 H 0.219213 0.307487 0.877751 0.034 Uiso 1 1 calc R U . . .
C9 C 0.3094(3) 0.30780(12) 0.99282(15) 0.0370(6) Uani 1 1 d . . . . .
H9 H 0.297900 0.264168 1.001983 0.044 Uiso 1 1 calc R U . . .
C10 C 0.3724(3) 0.34536(13) 1.05217(14) 0.0378(6) Uani 1 1 d . . . . .
H10 H 0.403842 0.327701 1.102541 0.045 Uiso 1 1 calc R U . . .
C11 C 0.3905(3) 0.40880(13) 1.03906(14) 0.0346(6) Uani 1 1 d . . . . .
H11 H 0.435055 0.434536 1.080173 0.042 Uiso 1 1 calc R U . . .
C12 C 0.3438(2) 0.43467(12) 0.96618(13) 0.0282(5) Uani 1 1 d . . . . .
H12 H 0.356861 0.478250 0.957527 0.034 Uiso 1 1 calc R U . . .
C13 C 0.0595(2) 0.48302(10) 0.82207(12) 0.0212(4) Uani 1 1 d . . . . .
C14 C -0.0086(2) 0.47254(11) 0.88415(13) 0.0283(5) Uani 1 1 d . . . . .
H14 H 0.020889 0.441018 0.922213 0.034 Uiso 1 1 calc R U . . .
C15 C -0.1187(2) 0.50744(13) 0.89106(15) 0.0363(6) Uani 1 1 d . . . . .
H15 H -0.163884 0.499905 0.933652 0.044 Uiso 1 1 calc R U . . .
C16 C -0.1622(2) 0.55318(13) 0.83580(15) 0.0368(6) Uani 1 1 d . . . . .
H16 H -0.237686 0.577054 0.840386 0.044 Uiso 1 1 calc R U . . .
C17 C -0.0964(3) 0.56447(12) 0.77360(14) 0.0355(6) Uani 1 1 d . . . . .
H17 H -0.126716 0.595925 0.735609 0.043 Uiso 1 1 calc R U . . .
C18 C 0.0132(2) 0.52990(11) 0.76713(13) 0.0283(5) Uani 1 1 d . . . . .
H18 H 0.058194 0.538016 0.724593 0.034 Uiso 1 1 calc R U . . .
Si2 Si 0.81651(6) 0.76787(3) 0.67700(4) 0.02274(14) Uani 1 1 d . . . . .
C21 C 0.8469(2) 0.82269(11) 0.76248(13) 0.0266(5) Uani 1 1 d . . . . .
C22 C 0.8803(3) 0.79909(13) 0.83933(15) 0.0385(6) Uani 1 1 d . . . . .
H22 H 0.883659 0.754806 0.847642 0.046 Uiso 1 1 calc R U . . .
C23 C 0.9083(3) 0.83932(16) 0.90331(16) 0.0497(8) Uani 1 1 d . . . . .
H23 H 0.931642 0.822570 0.954973 0.060 Uiso 1 1 calc R U . . .
C24 C 0.9023(3) 0.90396(15) 0.89208(17) 0.0486(7) Uani 1 1 d . . . . .
H24 H 0.921690 0.931577 0.935955 0.058 Uiso 1 1 calc R U . . .
C25 C 0.8683(3) 0.92808(14) 0.81719(18) 0.0455(7) Uani 1 1 d . . . . .
H25 H 0.863419 0.972421 0.809553 0.055 Uiso 1 1 calc R U . . .
C26 C 0.8410(3) 0.88807(12) 0.75285(15) 0.0346(6) Uani 1 1 d . . . . .
H26 H 0.817892 0.905346 0.701452 0.041 Uiso 1 1 calc R U . . .
C27 C 0.7438(2) 0.80691(10) 0.58266(13) 0.0252(5) Uani 1 1 d . . . . .
C28 C 0.6096(2) 0.80545(12) 0.55448(14) 0.0316(5) Uani 1 1 d . . . . .
H28 H 0.553889 0.784131 0.584084 0.038 Uiso 1 1 calc R U . . .
C29 C 0.5566(3) 0.83450(13) 0.48427(15) 0.0375(6) Uani 1 1 d . . . . .
H29 H 0.465275 0.833286 0.466208 0.045 Uiso 1 1 calc R U . . .
C30 C 0.6372(3) 0.86528(13) 0.44057(15) 0.0389(6) Uani 1 1 d . . . . .
H30 H 0.601058 0.884711 0.392026 0.047 Uiso 1 1 calc R U . . .
C31 C 0.7694(3) 0.86791(13) 0.46702(16) 0.0393(6) Uani 1 1 d . . . . .
H31 H 0.824219 0.889375 0.436926 0.047 Uiso 1 1 calc R U . . .
C32 C 0.8227(2) 0.83920(12) 0.53769(14) 0.0315(5) Uani 1 1 d . . . . .
H32 H 0.913959 0.841502 0.555774 0.038 Uiso 1 1 calc R U . . .
C33 C 0.9681(2) 0.72443(10) 0.66542(13) 0.0237(5) Uani 1 1 d . . . . .
C34 C 0.9711(2) 0.68871(12) 0.59779(14) 0.0326(5) Uani 1 1 d . . . . .
H34 H 0.895716 0.686837 0.558130 0.039 Uiso 1 1 calc R U . . .
C35 C 1.0819(3) 0.65583(13) 0.58716(16) 0.0393(6) Uani 1 1 d . . . . .
H35 H 1.081779 0.631566 0.540761 0.047 Uiso 1 1 calc R U . . .
C36 C 1.1920(3) 0.65847(12) 0.64407(16) 0.0389(6) Uani 1 1 d . . . . .
H36 H 1.268117 0.636171 0.636777 0.047 Uiso 1 1 calc R U . . .
C37 C 1.1920(3) 0.69335(13) 0.71148(17) 0.0418(6) Uani 1 1 d . . . . .
H37 H 1.268063 0.695117 0.750683 0.050 Uiso 1 1 calc R U . . .
C38 C 1.0805(2) 0.72602(12) 0.72215(15) 0.0338(5) Uani 1 1 d . . . . .
H38 H 1.081161 0.749818 0.768968 0.041 Uiso 1 1 calc R U . . .
C41 C 0.3250(2) 0.49224(11) 0.78410(12) 0.0250(5) Uani 1 1 d . . . . .
C42 C 0.3954(2) 0.53342(11) 0.76749(12) 0.0232(5) Uani 1 1 d . . . . .
C43 C 0.4740(2) 0.58029(11) 0.74803(12) 0.0237(5) Uani 1 1 d . . . . .
C44 C 0.5422(2) 0.62227(11) 0.73112(12) 0.0243(5) Uani 1 1 d . . . . .
C45 C 0.6226(2) 0.66913(10) 0.71373(12) 0.0241(5) Uani 1 1 d . . . . .
C46 C 0.6966(2) 0.70925(11) 0.69880(13) 0.0266(5) Uani 1 1 d . . . . .
C101 C 0.1976(3) 0.46621(14) 0.49063(16) 0.0451(7) Uani 1 1 d . . . . .
H101 H 0.137233 0.435448 0.509746 0.054 Uiso 1 1 calc R U . . .
Cl1 Cl 0.28490(10) 0.50485(4) 0.57216(4) 0.0663(3) Uani 1 1 d . . . . .
Cl2 Cl 0.10341(8) 0.52025(4) 0.42721(4) 0.0539(2) Uani 1 1 d . . . . .
Cl3 Cl 0.30268(8) 0.42427(4) 0.43984(4) 0.0538(2) Uani 1 1 d . . . . .

loop_
_atom_site_aniso_label
_atom_site_aniso_U_11
_atom_site_aniso_U_22
_atom_site_aniso_U_33
_atom_site_aniso_U_23
_atom_site_aniso_U_13
_atom_site_aniso_U_12
Si1 0.0209(3) 0.0191(3) 0.0178(3) 0.0001(2) 0.0006(2) -0.0036(2)
C1 0.0264(12) 0.0220(10) 0.0184(10) 0.0002(8) -0.0001(8) -0.0026(9)
C2 0.0266(12) 0.0312(12) 0.0256(11) -0.0026(9) 0.0019(9) -0.0034(10)
C3 0.0391(15) 0.0379(14) 0.0257(12) -0.0062(10) 0.0067(10) 0.0040(11)
C4 0.0464(16) 0.0340(14) 0.0299(12) -0.0108(11) 0.0028(11) -0.0069(12)
C5 0.0333(15) 0.0474(16) 0.0429(15) -0.0156(13) 0.0029(12) -0.0162(12)
C6 0.0299(13) 0.0383(14) 0.0358(13) -0.0128(11) 0.0097(10) -0.0100(11)
C7 0.0209(11) 0.0235(11) 0.0220(10) 0.0007(8) 0.0051(8) 0.0018(9)
C8 0.0315(13) 0.0264(12) 0.0283(11) 0.0001(9) 0.0054(10) 0.0018(10)
C9 0.0465(16) 0.0290(13) 0.0367(13) 0.0089(11) 0.0104(12) 0.0106(11)
C10 0.0434(16) 0.0472(16) 0.0232(11) 0.0093(11) 0.0063(11) 0.0217(13)
C11 0.0339(14) 0.0447(15) 0.0232(11) -0.0041(11) -0.0009(10) 0.0087(11)
C12 0.0308(13) 0.0297(12) 0.0228(11) -0.0009(9) 0.0010(9) 0.0031(10)
C13 0.0215(11) 0.0208(10) 0.0197(10) -0.0039(8) -0.0010(8) -0.0015(9)
C14 0.0276(12) 0.0304(12) 0.0266(11) 0.0039(9) 0.0043(9) 0.0003(10)
C15 0.0291(14) 0.0477(16) 0.0333(13) -0.0036(11) 0.0085(10) 0.0012(12)
C16 0.0243(13) 0.0456(15) 0.0374(13) -0.0083(12) -0.0035(10) 0.0122(11)
C17 0.0365(14) 0.0371(14) 0.0284(12) 0.0017(11) -0.0077(10) 0.0103(11)
C18 0.0323(13) 0.0310(12) 0.0202(10) 0.0013(9) 0.0002(9) 0.0004(10)
Si2 0.0211(3) 0.0211(3) 0.0254(3) 0.0035(2) 0.0021(2) -0.0017(2)
C21 0.0224(12) 0.0292(12) 0.0278(11) -0.0006(9) 0.0034(9) -0.0020(9)
C22 0.0450(16) 0.0368(14) 0.0326(13) 0.0021(11) 0.0033(11) 0.0038(12)
C23 0.057(2) 0.062(2) 0.0290(13) -0.0028(13) 0.0030(13) 0.0076(16)
C24 0.0451(17) 0.0545(18) 0.0446(16) -0.0212(14) 0.0031(13) 0.0019(14)
C25 0.0470(17) 0.0344(15) 0.0563(18) -0.0120(13) 0.0120(14) -0.0007(13)
C26 0.0353(14) 0.0318(13) 0.0367(13) -0.0001(11) 0.0063(11) 0.0001(11)
C27 0.0266(12) 0.0208(11) 0.0279(11) 0.0008(9) 0.0033(9) 0.0016(9)
C28 0.0267(13) 0.0325(13) 0.0345(12) 0.0024(10) 0.0015(10) -0.0013(10)
C29 0.0291(14) 0.0410(15) 0.0382(14) -0.0014(12) -0.0061(11) 0.0043(11)
C30 0.0468(16) 0.0363(14) 0.0300(12) 0.0063(11) -0.0035(11) 0.0103(12)
C31 0.0416(16) 0.0384(14) 0.0392(14) 0.0131(12) 0.0104(12) 0.0036(12)
C32 0.0259(12) 0.0322(13) 0.0358(13) 0.0089(10) 0.0036(10) 0.0035(10)
C33 0.0245(12) 0.0183(10) 0.0277(11) 0.0030(8) 0.0022(9) -0.0015(9)
C34 0.0284(13) 0.0335(13) 0.0328(12) -0.0020(10) -0.0038(10) 0.0007(10)
C35 0.0407(16) 0.0351(14) 0.0405(14) -0.0088(11) 0.0021(12) 0.0059(12)
C36 0.0320(14) 0.0304(13) 0.0524(16) -0.0009(12) 0.0018(12) 0.0113(11)
C37 0.0287(14) 0.0449(16) 0.0468(15) -0.0027(13) -0.0076(11) 0.0068(12)
C38 0.0293(13) 0.0355(14) 0.0340(13) -0.0048(11) -0.0026(10) 0.0014(11)
C41 0.0265(12) 0.0264(11) 0.0209(10) -0.0005(9) 0.0010(9) -0.0028(9)
C42 0.0235(11) 0.0274(11) 0.0177(10) -0.0003(8) 0.0001(8) -0.0017(9)
C43 0.0215(11) 0.0270(11) 0.0208(10) 0.0021(9) -0.0015(8) -0.0006(9)
C44 0.0212(11) 0.0270(11) 0.0237(10) 0.0020(9) 0.0005(9) 0.0005(9)
C45 0.0230(11) 0.0245(11) 0.0238(10) 0.0021(9) 0.0013(9) 0.0015(9)
C46 0.0250(12) 0.0250(11) 0.0293(11) 0.0018(9) 0.0029(9) -0.0003(9)
C101 0.0589(19) 0.0437(16) 0.0345(14) -0.0090(12) 0.0133(13) -0.0045(14)
Cl1 0.1016(7) 0.0576(5) 0.0312(4) -0.0131(3) -0.0126(4) 0.0206(5)
Cl2 0.0478(4) 0.0791(6) 0.0339(3) -0.0045(4) 0.0045(3) 0.0066(4)
Cl3 0.0620(5) 0.0541(5) 0.0476(4) -0.0160(3) 0.0158(4) 0.0022(4)

loop_
_atom_type_symbol
_atom_type_description
_atom_type_scat_dispersion_real
_atom_type_scat_dispersion_imag
_atom_type_scat_source
C C 0.0033 0.0016 'International Tables Vol C Tables 4.2.6.8 and 6.1.1.4'
H H 0.0000 0.0000 'International Tables Vol C Tables 4.2.6.8 and 6.1.1.4'
Si Si 0.0817 0.0704 'International Tables Vol C Tables 4.2.6.8 and 6.1.1.4'
Cl Cl 0.1484 0.1585 'International Tables Vol C Tables 4.2.6.8 and 6.1.1.4'

loop_
_geom_angle_atom_site_label_1
_geom_angle_atom_site_label_2
_geom_angle_atom_site_label_3
_geom_angle
_geom_angle_site_symmetry_1
_geom_angle_site_symmetry_3
_geom_angle_publ_flag
C41 Si1 C13 106.15(10) . . ?
C41 Si1 C1 109.15(10) . . ?
C13 Si1 C1 110.17(10) . . ?
C41 Si1 C7 107.68(10) . . ?
C13 Si1 C7 110.54(9) . . ?
C1 Si1 C7 112.88(10) . . ?
C6 C1 C2 118.0(2) . . ?
C6 C1 Si1 119.43(17) . . ?
C2 C1 Si1 122.59(17) . . ?
C3 C2 C1 120.9(2) . . ?
C3 C2 H2 119.6 . . ?
C1 C2 H2 119.6 . . ?
C4 C3 C2 120.1(2) . . ?
C4 C3 H3 120.0 . . ?
C2 C3 H3 120.0 . . ?
C3 C4 C5 120.2(2) . . ?
C3 C4 H4 119.9 . . ?
C5 C4 H4 119.9 . . ?
C4 C5 C6 119.7(2) . . ?
C4 C5 H5 120.1 . . ?
C6 C5 H5 120.1 . . ?
C5 C6 C1 121.1(2) . . ?
C5 C6 H6 119.4 . . ?
C1 C6 H6 119.4 . . ?
C8 C7 C12 118.0(2) . . ?
C8 C7 Si1 122.43(17) . . ?
C12 C7 Si1 119.50(17) . . ?
C7 C8 C9 120.7(2) . . ?
C7 C8 H8 119.6 . . ?
C9 C8 H8 119.6 . . ?
C10 C9 C8 120.0(2) . . ?
C10 C9 H9 120.0 . . ?
C8 C9 H9 120.0 . . ?
C9 C10 C11 120.3(2) . . ?
C9 C10 H10 119.8 . . ?
C11 C10 H10 119.8 . . ?
C12 C11 C10 119.9(2) . . ?
C12 C11 H11 120.0 . . ?
C10 C11 H11 120.0 . . ?
C11 C12 C7 121.1(2) . . ?
C11 C12 H12 119.5 . . ?
C7 C12 H12 119.5 . . ?
C14 C13 C18 117.9(2) . . ?
C14 C13 Si1 122.09(17) . . ?
C18 C13 Si1 120.01(16) . . ?
C15 C14 C13 121.0(2) . . ?
C15 C14 H14 119.5 . . ?
C13 C14 H14 119.5 . . ?
C16 C15 C14 119.7(2) . . ?
C16 C15 H15 120.1 . . ?
C14 C15 H15 120.1 . . ?
C15 C16 C17 120.4(2) . . ?
C15 C16 H16 119.8 . . ?
C17 C16 H16 119.8 . . ?
C18 C17 C16 119.7(2) . . ?
C18 C17 H17 120.1 . . ?
C16 C17 H17 120.1 . . ?
C17 C18 C13 121.3(2) . . ?
C17 C18 H18 119.4 . . ?
C13 C18 H18 119.4 . . ?
C46 Si2 C21 106.89(10) . . ?
C46 Si2 C27 106.73(10) . . ?
C21 Si2 C27 113.60(10) . . ?
C46 Si2 C33 107.63(10) . . ?
C21 Si2 C33 111.07(10) . . ?
C27 Si2 C33 110.58(10) . . ?
C26 C21 C22 117.7(2) . . ?
C26 C21 Si2 121.93(18) . . ?
C22 C21 Si2 120.31(19) . . ?
C23 C22 C21 121.0(3) . . ?
C23 C22 H22 119.5 . . ?
C21 C22 H22 119.5 . . ?
C22 C23 C24 120.1(3) . . ?
C22 C23 H23 120.0 . . ?
C24 C23 H23 120.0 . . ?
C25 C24 C23 119.8(3) . . ?
C25 C24 H24 120.1 . . ?
C23 C24 H24 120.1 . . ?
C24 C25 C26 120.4(3) . . ?
C24 C25 H25 119.8 . . ?
C26 C25 H25 119.8 . . ?
C25 C26 C21 121.0(2) . . ?
C25 C26 H26 119.5 . . ?
C21 C26 H26 119.5 . . ?
C32 C27 C28 117.7(2) . . ?
C32 C27 Si2 120.61(18) . . ?
C28 C27 Si2 121.69(18) . . ?
C29 C28 C27 121.3(2) . . ?
C29 C28 H28 119.4 . . ?
C27 C28 H28 119.4 . . ?
C30 C29 C28 119.7(2) . . ?
C30 C29 H29 120.1 . . ?
C28 C29 H29 120.1 . . ?
C31 C30 C29 120.4(2) . . ?
C31 C30 H30 119.8 . . ?
C29 C30 H30 119.8 . . ?
C30 C31 C32 120.0(2) . . ?
C30 C31 H31 120.0 . . ?
C32 C31 H31 120.0 . . ?
C31 C32 C27 120.9(2) . . ?
C31 C32 H32 119.5 . . ?
C27 C32 H32 119.5 . . ?
C38 C33 C34 117.6(2) . . ?
C38 C33 Si2 122.61(18) . . ?
C34 C33 Si2 119.80(17) . . ?
C35 C34 C33 121.4(2) . . ?
C35 C34 H34 119.3 . . ?
C33 C34 H34 119.3 . . ?
C36 C35 C34 119.8(2) . . ?
C36 C35 H35 120.1 . . ?
C34 C35 H35 120.1 . . ?
C37 C36 C35 120.1(2) . . ?
C37 C36 H36 119.9 . . ?
C35 C36 H36 119.9 . . ?
C36 C37 C38 119.9(2) . . ?
C36 C37 H37 120.0 . . ?
C38 C37 H37 120.0 . . ?
C37 C38 C33 121.1(2) . . ?
C37 C38 H38 119.4 . . ?
C33 C38 H38 119.4 . . ?
C42 C41 Si1 174.1(2) . . ?
C41 C42 C43 179.3(3) . . ?
C44 C43 C42 179.1(3) . . ?
C43 C44 C45 178.1(3) . . ?
C46 C45 C44 178.1(3) . . ?
C45 C46 Si2 177.2(2) . . ?
Cl1 C101 Cl3 110.80(17) . . ?
Cl1 C101 Cl2 110.63(16) . . ?
Cl3 C101 Cl2 110.50(15) . . ?
Cl1 C101 H101 108.3 . . ?
Cl3 C101 H101 108.3 . . ?
Cl2 C101 H101 108.3 . . ?

loop_
_geom_bond_atom_site_label_1
_geom_bond_atom_site_label_2
_geom_bond_distance
_geom_bond_site_symmetry_2
_geom_bond_publ_flag
Si1 C41 1.839(2) . ?
Si1 C13 1.858(2) . ?
Si1 C1 1.862(2) . ?
Si1 C7 1.862(2) . ?
C1 C6 1.396(3) . ?
C1 C2 1.397(3) . ?
C2 C3 1.389(3) . ?
C2 H2 0.9500 . ?
C3 C4 1.379(4) . ?
C3 H3 0.9500 . ?
C4 C5 1.382(4) . ?
C4 H4 0.9500 . ?
C5 C6 1.389(3) . ?
C5 H5 0.9500 . ?
C6 H6 0.9500 . ?
C7 C8 1.391(3) . ?
C7 C12 1.403(3) . ?
C8 C9 1.398(3) . ?
C8 H8 0.9500 . ?
C9 C10 1.372(4) . ?
C9 H9 0.9500 . ?
C10 C11 1.383(4) . ?
C10 H10 0.9500 . ?
C11 C12 1.380(3) . ?
C11 H11 0.9500 . ?
C12 H12 0.9500 . ?
C13 C14 1.398(3) . ?
C13 C18 1.400(3) . ?
C14 C15 1.387(3) . ?
C14 H14 0.9500 . ?
C15 C16 1.380(4) . ?
C15 H15 0.9500 . ?
C16 C17 1.387(4) . ?
C16 H16 0.9500 . ?
C17 C18 1.377(3) . ?
C17 H17 0.9500 . ?
C18 H18 0.9500 . ?
Si2 C46 1.846(2) . ?
Si2 C21 1.860(2) . ?
Si2 C27 1.865(2) . ?
Si2 C33 1.868(2) . ?
C21 C26 1.397(3) . ?
C21 C22 1.401(3) . ?
C22 C23 1.385(4) . ?
C22 H22 0.9500 . ?
C23 C24 1.385(4) . ?
C23 H23 0.9500 . ?
C24 C25 1.376(4) . ?
C24 H24 0.9500 . ?
C25 C26 1.386(4) . ?
C25 H25 0.9500 . ?
C26 H26 0.9500 . ?
C27 C32 1.400(3) . ?
C27 C28 1.400(3) . ?
C28 C29 1.385(3) . ?
C28 H28 0.9500 . ?
C29 C30 1.382(4) . ?
C29 H29 0.9500 . ?
C30 C31 1.377(4) . ?
C30 H30 0.9500 . ?
C31 C32 1.389(3) . ?
C31 H31 0.9500 . ?
C32 H32 0.9500 . ?
C33 C38 1.392(3) . ?
C33 C34 1.394(3) . ?
C34 C35 1.387(4) . ?
C34 H34 0.9500 . ?
C35 C36 1.377(4) . ?
C35 H35 0.9500 . ?
C36 C37 1.376(4) . ?
C36 H36 0.9500 . ?
C37 C38 1.391(4) . ?
C37 H37 0.9500 . ?
C38 H38 0.9500 . ?
C41 C42 1.206(3) . ?
C42 C43 1.365(3) . ?
C43 C44 1.205(3) . ?
C44 C45 1.366(3) . ?
C45 C46 1.205(3) . ?
C101 Cl1 1.742(3) . ?
C101 Cl3 1.755(3) . ?
C101 Cl2 1.762(3) . ?
C101 H101 1.0000 . ?

loop_
_geom_torsion_atom_site_label_1
_geom_torsion_atom_site_label_2
_geom_torsion_atom_site_label_3
_geom_torsion_atom_site_label_4
_geom_torsion
_geom_torsion_site_symmetry_1
_geom_torsion_site_symmetry_2
_geom_torsion_site_symmetry_3
_geom_torsion_site_symmetry_4
_geom_torsion_publ_flag
C41 Si1 C1 C6 -149.22(19) . . . . ?
C13 Si1 C1 C6 -33.0(2) . . . . ?
C7 Si1 C1 C6 91.1(2) . . . . ?
C41 Si1 C1 C2 32.3(2) . . . . ?
C13 Si1 C1 C2 148.52(18) . . . . ?
C7 Si1 C1 C2 -87.4(2) . . . . ?
C6 C1 C2 C3 -0.7(3) . . . . ?
Si1 C1 C2 C3 177.78(18) . . . . ?
C1 C2 C3 C4 0.0(4) . . . . ?
C2 C3 C4 C5 0.6(4) . . . . ?
C3 C4 C5 C6 -0.5(4) . . . . ?
C4 C5 C6 C1 -0.3(4) . . . . ?
C2 C1 C6 C5 0.8(4) . . . . ?
Si1 C1 C6 C5 -177.7(2) . . . . ?
C41 Si1 C7 C8 -139.91(19) . . . . ?
C13 Si1 C7 C8 104.53(19) . . . . ?
C1 Si1 C7 C8 -19.4(2) . . . . ?
C41 Si1 C7 C12 43.6(2) . . . . ?
C13 Si1 C7 C12 -72.0(2) . . . . ?
C1 Si1 C7 C12 164.10(17) . . . . ?
C12 C7 C8 C9 1.5(3) . . . . ?
Si1 C7 C8 C9 -175.11(18) . . . . ?
C7 C8 C9 C10 -0.6(4) . . . . ?
C8 C9 C10 C11 -0.5(4) . . . . ?
C9 C10 C11 C12 0.7(4) . . . . ?
C10 C11 C12 C7 0.3(4) . . . . ?
C8 C7 C12 C11 -1.3(3) . . . . ?
Si1 C7 C12 C11 175.36(18) . . . . ?
C41 Si1 C13 C14 -136.96(19) . . . . ?
C1 Si1 C13 C14 104.99(19) . . . . ?
C7 Si1 C13 C14 -20.5(2) . . . . ?
C41 Si1 C13 C18 44.5(2) . . . . ?
C1 Si1 C13 C18 -73.6(2) . . . . ?
C7 Si1 C13 C18 160.98(17) . . . . ?
C18 C13 C14 C15 0.0(3) . . . . ?
Si1 C13 C14 C15 -178.55(19) . . . . ?
C13 C14 C15 C16 0.2(4) . . . . ?
C14 C15 C16 C17 -0.1(4) . . . . ?
C15 C16 C17 C18 -0.1(4) . . . . ?
C16 C17 C18 C13 0.4(4) . . . . ?
C14 C13 C18 C17 -0.3(3) . . . . ?
Si1 C13 C18 C17 178.29(19) . . . . ?
C46 Si2 C21 C26 -129.9(2) . . . . ?
C27 Si2 C21 C26 -12.5(2) . . . . ?
C33 Si2 C21 C26 112.9(2) . . . . ?
C46 Si2 C21 C22 51.7(2) . . . . ?
C27 Si2 C21 C22 169.17(19) . . . . ?
C33 Si2 C21 C22 -65.4(2) . . . . ?
C26 C21 C22 C23 -1.0(4) . . . . ?
Si2 C21 C22 C23 177.4(2) . . . . ?
C21 C22 C23 C24 0.7(5) . . . . ?
C22 C23 C24 C25 0.1(5) . . . . ?
C23 C24 C25 C26 -0.6(5) . . . . ?
C24 C25 C26 C21 0.2(4) . . . . ?
C22 C21 C26 C25 0.5(4) . . . . ?
Si2 C21 C26 C25 -177.8(2) . . . . ?
C46 Si2 C27 C32 -160.44(19) . . . . ?
C21 Si2 C27 C32 82.0(2) . . . . ?
C33 Si2 C27 C32 -43.6(2) . . . . ?
C46 Si2 C27 C28 19.9(2) . . . . ?
C21 Si2 C27 C28 -97.6(2) . . . . ?
C33 Si2 C27 C28 136.72(19) . . . . ?
C32 C27 C28 C29 0.5(4) . . . . ?
Si2 C27 C28 C29 -179.88(19) . . . . ?
C27 C28 C29 C30 0.4(4) . . . . ?
C28 C29 C30 C31 -0.9(4) . . . . ?
C29 C30 C31 C32 0.4(4) . . . . ?
C30 C31 C32 C27 0.5(4) . . . . ?
C28 C27 C32 C31 -0.9(4) . . . . ?
Si2 C27 C32 C31 179.4(2) . . . . ?
C46 Si2 C33 C38 -106.5(2) . . . . ?
C21 Si2 C33 C38 10.2(2) . . . . ?
C27 Si2 C33 C38 137.3(2) . . . . ?
C46 Si2 C33 C34 73.5(2) . . . . ?
C21 Si2 C33 C34 -169.80(18) . . . . ?
C27 Si2 C33 C34 -42.7(2) . . . . ?
C38 C33 C34 C35 0.0(4) . . . . ?
Si2 C33 C34 C35 -180.0(2) . . . . ?
C33 C34 C35 C36 -0.4(4) . . . . ?
C34 C35 C36 C37 0.3(4) . . . . ?
C35 C36 C37 C38 0.0(4) . . . . ?
C36 C37 C38 C33 -0.3(4) . . . . ?
C34 C33 C38 C37 0.3(4) . . . . ?
Si2 C33 C38 C37 -179.7(2) . . . . ?
